data_7045498
loop_
_publ_author_name
'Holz, Julia'
'Ayerbe Garc\'ia, Marta'
'Frey, Wolfgang'
'Krupp, Felix'
'Peters, Ren\'e'

_publ_section_title
;
 Diastereoselective synthesis, structure and reactivity studies of
 ferrocenyloxazoline gold(i) and gold(ii) complexes.
;
_journal_issue 11
_journal_name_full 'Dalton transactions (Cambridge, England : 2003)'
_journal_page_first 3880
_journal_page_last 3905
_journal_paper_doi 10.1039/c8dt00109j
_journal_volume 47
_journal_year 2018
_chemical_absolute_configuration ad
_chemical_formula_moiety 'C32 H36 Au2 Fe2 N2 O2'
_chemical_formula_sum 'C32 H36 Au2 Fe2 N2 O2'
_chemical_formula_weight 986.26
_chemical_name_systematic
; 
 (Rp)-iPrFOAu(I)' 
;
_space_group_IT_number 19
_space_group_name_Hall 'P 2ac 2ab'
_space_group_name_H-M_alt 'P 21 21 21'
_symmetry_cell_setting orthorhombic
_symmetry_space_group_name_Hall 'P 2ac 2ab'
_symmetry_space_group_name_H-M 'P 21 21 21'
_atom_sites_solution_hydrogens geom
_atom_sites_solution_primary direct
_atom_sites_solution_secondary difmap
_audit_creation_method SHELXL-97
_audit_update_record
;
2017-11-30 deposited with the CCDC.
2018-02-01 downloaded from the CCDC.
;
_cell_angle_alpha 90.00
_cell_angle_beta 90.00
_cell_angle_gamma 90.00
_cell_formula_units_Z 4
_cell_length_a 6.7822(6)
_cell_length_b 12.1326(9)
_cell_length_c 37.407(3)
_cell_measurement_reflns_used 4271
_cell_measurement_temperature 100(2)
_cell_measurement_theta_max 66.24
_cell_measurement_theta_min 2.36
_cell_volume 3078.1(4)
_computing_cell_refinement 'Bruker APEXII Software Suite, 2008'
_computing_data_collection 'Bruker APEXII Software Suite, 2008'
_computing_data_reduction 'Bruker APEXII Software Suite, 2008'
_computing_molecular_graphics 'SHELXTL-plus, XP (Sheldrick, 1991)'
_computing_structure_refinement 'SHELXL-97 (Sheldrick, 1997)'
_computing_structure_solution 'SHELXS-97 (Sheldrick, 1990)'
_diffrn_ambient_temperature 100(2)
_diffrn_measured_fraction_theta_full 0.981
_diffrn_measured_fraction_theta_max 0.981
_diffrn_measurement_device_type 'Bruker Kappa APEXII Duo'
_diffrn_measurement_method 'Omega + Phi Scans'
_diffrn_radiation_monochromator graphite
_diffrn_radiation_source I\mS
_diffrn_radiation_type CuK\a
_diffrn_radiation_wavelength 1.54178
_diffrn_reflns_av_R_equivalents 0.0773
_diffrn_reflns_av_sigmaI/netI 0.0655
_diffrn_reflns_limit_h_max 7
_diffrn_reflns_limit_h_min -8
_diffrn_reflns_limit_k_max 10
_diffrn_reflns_limit_k_min -14
_diffrn_reflns_limit_l_max 32
_diffrn_reflns_limit_l_min -44
_diffrn_reflns_number 22130
_diffrn_reflns_theta_full 66.24
_diffrn_reflns_theta_max 66.24
_diffrn_reflns_theta_min 2.36
_diffrn_standards_decay_% 0
_diffrn_standards_interval_count 0
_diffrn_standards_number 0
_exptl_absorpt_coefficient_mu 25.166
_exptl_absorpt_correction_T_max 0.7528
_exptl_absorpt_correction_T_min 0.4366
_exptl_absorpt_correction_type multi-scan
_exptl_absorpt_process_details 'Blessing, 1995'
_exptl_crystal_colour orange
_exptl_crystal_density_diffrn 2.128
_exptl_crystal_density_method 'not measured'
_exptl_crystal_description needle
_exptl_crystal_F_000 1872
_exptl_crystal_size_max 0.09
_exptl_crystal_size_mid 0.02
_exptl_crystal_size_min 0.02
_refine_diff_density_max 0.872
_refine_diff_density_min -0.960
_refine_diff_density_rms 0.154
_refine_ls_abs_structure_details 'Flack H D (1983), Acta Cryst. A39, 876-881'
_refine_ls_abs_structure_Flack 0.007(10)
_refine_ls_extinction_coef 0.000026(4)
_refine_ls_extinction_expression Fc^*^=kFc[1+0.001xFc^2^\l^3^/sin(2\q)]^-1/4^
_refine_ls_extinction_method SHELXL
_refine_ls_goodness_of_fit_ref 0.987
_refine_ls_hydrogen_treatment constr
_refine_ls_matrix_type full
_refine_ls_number_parameters 366
_refine_ls_number_reflns 5275
_refine_ls_number_restraints 216
_refine_ls_restrained_S_all 0.976
_refine_ls_R_factor_all 0.0501
_refine_ls_R_factor_gt 0.0331
_refine_ls_shift/su_max 0.004
_refine_ls_shift/su_mean 0.000
_refine_ls_structure_factor_coef Fsqd
_refine_ls_weighting_details 'calc w=1/[\s^2^(Fo^2^)+(0.0008P)^2^+0.0000P] where P=(Fo^2^+2Fc^2^)/3'
_refine_ls_weighting_scheme calc
_refine_ls_wR_factor_gt 0.0594
_refine_ls_wR_factor_ref 0.0628
_reflns_number_gt 4271
_reflns_number_total 5275
_reflns_threshold_expression >2sigma(I)
_cod_data_source_file c8dt00109j2.cif
_cod_data_source_block s2205lc
_cod_depositor_comments 'Adding full bibliography for 7045484--7045498.cif.'
_cod_database_code 7045498

loop_
_symmetry_equiv_pos_as_xyz
'x, y, z'
'-x+1/2, -y, z+1/2'
'-x, y+1/2, -z+1/2'
'x+1/2, -y+1/2, -z'

loop_
_atom_site_label
_atom_site_type_symbol
_atom_site_fract_x
_atom_site_fract_y
_atom_site_fract_z
_atom_site_U_iso_or_equiv
_atom_site_adp_type
_atom_site_occupancy
_atom_site_symmetry_multiplicity
_atom_site_calc_flag
_atom_site_refinement_flags
Au1 Au 0.44347(5) 0.02348(4) 0.877288(12) 0.01699(10) Uani 1 1 d .
Fe1 Fe 0.3414(2) 0.32686(11) 0.86701(4) 0.0157(3) Uani 1 1 d .
Au2 Au 0.02301(5) 0.02459(4) 0.876701(11) 0.01725(10) Uani 1 1 d .
Fe2 Fe 0.1180(2) -0.08262(12) 0.78383(4) 0.0192(3) Uani 1 1 d .
N1 N 0.0181(11) 0.1323(6) 0.92089(18) 0.0166(16) Uani 1 1 d U
O1 O 0.0823(9) 0.2649(5) 0.95956(16) 0.0193(14) Uani 1 1 d U
C1 C 0.4516(13) 0.1829(7) 0.8907(2) 0.021(2) Uani 1 1 d U
N2 N 0.4472(10) -0.1425(5) 0.86505(18) 0.0173(16) Uani 1 1 d U
O2 O 0.3924(10) -0.3074(5) 0.84014(17) 0.0249(16) Uani 1 1 d U
C2 C 0.3217(13) 0.2430(7) 0.9142(2) 0.016(2) Uani 1 1 d U
C3 C 0.4017(14) 0.3536(7) 0.9192(2) 0.018(2) Uani 1 1 d U
H3 H 0.3450 0.4109 0.9331 0.022 Uiso 1 1 calc R
C4 C 0.5789(14) 0.3598(7) 0.8994(2) 0.022(2) Uani 1 1 d U
H4 H 0.6632 0.4222 0.8981 0.027 Uiso 1 1 calc R
C5 C 0.6100(13) 0.2574(7) 0.8819(2) 0.018(2) Uani 1 1 d U
H5 H 0.7183 0.2405 0.8668 0.022 Uiso 1 1 calc R
C6 C 0.1378(15) 0.2824(8) 0.8292(3) 0.026(2) Uani 1 1 d U
H6 H 0.0804 0.2116 0.8263 0.031 Uiso 1 1 calc R
C7 C 0.0646(14) 0.3694(7) 0.8511(2) 0.020(2) Uani 1 1 d U
H7 H -0.0505 0.3664 0.8655 0.025 Uiso 1 1 calc R
C8 C 0.1922(12) 0.4605(7) 0.8476(2) 0.017(2) Uani 1 1 d U
H8 H 0.1785 0.5296 0.8593 0.020 Uiso 1 1 calc R
C9 C 0.3440(14) 0.4301(8) 0.8238(3) 0.024(2) Uani 1 1 d U
H9 H 0.4508 0.4755 0.8165 0.029 Uiso 1 1 calc R
C10 C 0.3096(13) 0.3207(8) 0.8126(2) 0.022(2) Uani 1 1 d U
H10 H 0.3899 0.2798 0.7966 0.026 Uiso 1 1 calc R
C11 C 0.1373(14) 0.2081(8) 0.9292(2) 0.018(2) Uani 1 1 d U
C12 C -0.1412(13) 0.1202(7) 0.9477(2) 0.017(2) Uani 1 1 d U
H12 H -0.2715 0.1254 0.9353 0.021 Uiso 1 1 calc R
C13 C -0.1097(14) 0.2244(7) 0.9700(2) 0.024(2) Uani 1 1 d U
H13A H -0.2130 0.2798 0.9648 0.028 Uiso 1 1 calc R
H13B H -0.1126 0.2070 0.9958 0.028 Uiso 1 1 calc R
C14 C -0.1275(13) 0.0113(8) 0.9662(2) 0.024(2) Uani 1 1 d U
H14 H -0.1306 -0.0469 0.9472 0.029 Uiso 1 1 calc R
C15 C -0.3085(14) -0.0072(7) 0.9903(2) 0.027(2) Uani 1 1 d U
H15A H -0.3148 0.0513 1.0083 0.040 Uiso 1 1 calc R
H15B H -0.2972 -0.0789 1.0022 0.040 Uiso 1 1 calc R
H15C H -0.4285 -0.0057 0.9757 0.040 Uiso 1 1 calc R
C16 C 0.0643(15) -0.0041(8) 0.9872(3) 0.033(3) Uani 1 1 d U
H16A H 0.1768 0.0001 0.9708 0.050 Uiso 1 1 calc R
H16B H 0.0633 -0.0763 0.9990 0.050 Uiso 1 1 calc R
H16C H 0.0756 0.0540 1.0053 0.050 Uiso 1 1 calc R
C17 C 0.0143(14) -0.0851(7) 0.8361(2) 0.022(2) Uani 1 1 d U
C18 C 0.1458(14) -0.1745(8) 0.8290(3) 0.021(2) Uani 1 1 d U
C19 C 0.0655(15) -0.2398(8) 0.8000(3) 0.028(2) Uani 1 1 d U
H19 H 0.1227 -0.3041 0.7899 0.034 Uiso 1 1 calc R
C20 C -0.1128(14) -0.1903(8) 0.7898(3) 0.027(2) Uani 1 1 d U
H20 H -0.1993 -0.2161 0.7717 0.032 Uiso 1 1 calc R
C21 C -0.1418(14) -0.0955(8) 0.8110(2) 0.022(2) Uani 1 1 d U
H21 H -0.2497 -0.0460 0.8089 0.027 Uiso 1 1 calc R
C22 C 0.3195(13) 0.0410(8) 0.7775(3) 0.027(2) Uani 1 1 d U
H22 H 0.3852 0.0797 0.7961 0.033 Uiso 1 1 calc R
C23 C 0.3854(14) -0.0578(8) 0.7603(2) 0.025(2) Uani 1 1 d U
H23 H 0.5026 -0.0974 0.7656 0.030 Uiso 1 1 calc R
C24 C 0.2432(16) -0.0858(7) 0.7338(2) 0.029(2) Uani 1 1 d U
H24 H 0.2487 -0.1474 0.7182 0.035 Uiso 1 1 calc R
C25 C 0.0946(15) -0.0066(7) 0.7350(2) 0.028(2) Uani 1 1 d U
H25 H -0.0187 -0.0048 0.7201 0.034 Uiso 1 1 calc R
C26 C 0.1397(15) 0.0695(9) 0.7616(3) 0.031(3) Uani 1 1 d U
H26 H 0.0608 0.1311 0.7680 0.037 Uiso 1 1 calc R
C27 C 0.3338(14) -0.2014(8) 0.8456(3) 0.022(2) Uani 1 1 d U
C28 C 0.6101(13) -0.2140(7) 0.8791(3) 0.022(2) Uani 1 1 d U
H28 H 0.7402 -0.1789 0.8737 0.027 Uiso 1 1 calc R
C29 C 0.5864(15) -0.3178(8) 0.8564(3) 0.028(2) Uani 1 1 d U
H29A H 0.6903 -0.3219 0.8379 0.034 Uiso 1 1 calc R
H29B H 0.5938 -0.3847 0.8715 0.034 Uiso 1 1 calc R
C30 C 0.5881(15) -0.2291(8) 0.9196(3) 0.029(2) Uani 1 1 d U
H30 H 0.5891 -0.1537 0.9304 0.035 Uiso 1 1 calc R
C31 C 0.3963(16) -0.2822(9) 0.9304(3) 0.040(3) Uani 1 1 d U
H31A H 0.3979 -0.3602 0.9235 0.060 Uiso 1 1 calc R
H31B H 0.2869 -0.2449 0.9183 0.060 Uiso 1 1 calc R
H31C H 0.3794 -0.2761 0.9563 0.060 Uiso 1 1 calc R
C32 C 0.7673(17) -0.2904(8) 0.9348(3) 0.038(2) Uani 1 1 d U
H32A H 0.7549 -0.2962 0.9608 0.057 Uiso 1 1 calc R
H32B H 0.8878 -0.2499 0.9288 0.057 Uiso 1 1 calc R
H32C H 0.7737 -0.3645 0.9244 0.057 Uiso 1 1 calc R

loop_
_atom_site_aniso_label
_atom_site_aniso_U_11
_atom_site_aniso_U_22
_atom_site_aniso_U_33
_atom_site_aniso_U_23
_atom_site_aniso_U_13
_atom_site_aniso_U_12
Au1 0.0207(2) 0.01257(18) 0.0177(2) -0.0006(3) -0.00204(17) -0.00174(17)
Fe1 0.0200(8) 0.0129(7) 0.0144(8) -0.0008(6) -0.0012(5) -0.0030(5)
Au2 0.0216(2) 0.01726(19) 0.0129(2) -0.0020(3) -0.00048(17) -0.00405(17)
Fe2 0.0255(9) 0.0171(8) 0.0148(8) -0.0034(6) -0.0018(6) -0.0004(6)
N1 0.023(4) 0.016(3) 0.011(3) -0.005(3) -0.002(3) -0.003(3)
O1 0.025(3) 0.017(3) 0.016(3) -0.004(2) 0.003(2) -0.003(2)
C1 0.021(4) 0.026(4) 0.017(4) -0.004(3) -0.006(3) 0.007(3)
N2 0.022(3) 0.013(3) 0.016(3) -0.005(3) 0.000(3) -0.005(3)
O2 0.032(3) 0.013(3) 0.030(3) -0.004(3) -0.005(3) -0.002(2)
C2 0.020(4) 0.017(4) 0.012(4) -0.001(3) -0.002(3) -0.002(3)
C3 0.024(4) 0.014(4) 0.016(4) -0.002(3) -0.007(3) 0.001(3)
C4 0.026(4) 0.016(4) 0.025(4) 0.003(3) -0.005(3) -0.003(3)
C5 0.016(4) 0.018(4) 0.020(4) 0.004(3) 0.001(3) -0.004(3)
C6 0.031(4) 0.023(4) 0.024(4) 0.003(3) -0.002(3) -0.006(3)
C7 0.020(4) 0.020(4) 0.021(4) 0.003(3) 0.000(3) 0.002(3)
C8 0.024(4) 0.010(4) 0.017(3) 0.004(3) -0.002(3) 0.004(3)
C9 0.027(4) 0.023(4) 0.023(4) 0.004(3) -0.005(3) -0.005(3)
C10 0.024(4) 0.021(4) 0.019(4) -0.006(3) -0.002(3) -0.002(3)
C11 0.020(4) 0.022(4) 0.013(4) 0.000(3) -0.003(3) 0.003(3)
C12 0.020(4) 0.019(4) 0.013(4) 0.003(3) 0.001(3) 0.000(3)
C13 0.025(4) 0.025(4) 0.021(4) -0.003(3) 0.005(3) 0.000(3)
C14 0.025(4) 0.025(4) 0.022(4) -0.001(3) 0.002(3) 0.000(3)
C15 0.031(4) 0.026(4) 0.023(4) 0.000(3) 0.005(3) -0.004(3)
C16 0.031(4) 0.032(5) 0.036(4) 0.007(3) 0.000(3) -0.001(3)
C17 0.026(4) 0.015(4) 0.023(4) -0.003(3) -0.004(3) -0.003(3)
C18 0.025(4) 0.018(4) 0.020(4) 0.002(3) 0.002(3) -0.006(3)
C19 0.034(4) 0.021(4) 0.029(4) -0.002(3) -0.002(3) 0.000(3)
C20 0.028(4) 0.028(4) 0.025(4) -0.005(3) -0.001(3) -0.007(3)
C21 0.022(4) 0.023(4) 0.022(4) 0.001(3) 0.002(3) 0.002(3)
C22 0.030(4) 0.027(4) 0.025(4) -0.007(3) -0.001(3) -0.007(3)
C23 0.026(4) 0.029(4) 0.020(4) -0.004(3) -0.002(3) -0.002(3)
C24 0.033(4) 0.034(4) 0.021(3) -0.005(3) 0.001(4) -0.002(4)
C25 0.031(4) 0.031(4) 0.023(4) 0.001(3) -0.003(3) 0.003(3)
C26 0.033(4) 0.028(4) 0.031(4) 0.001(4) -0.003(3) -0.002(3)
C27 0.025(4) 0.020(4) 0.022(4) 0.006(3) 0.002(3) 0.000(3)
C28 0.023(4) 0.020(4) 0.024(4) 0.001(3) 0.000(4) -0.002(3)
C29 0.031(4) 0.021(4) 0.032(4) -0.002(3) -0.007(3) 0.005(3)
C30 0.032(4) 0.028(4) 0.027(4) 0.001(3) -0.004(3) 0.003(3)
C31 0.038(5) 0.044(5) 0.037(5) 0.012(4) -0.003(4) -0.004(4)
C32 0.036(4) 0.036(4) 0.042(4) 0.008(3) -0.006(4) -0.002(4)

loop_
_atom_type_symbol
_atom_type_description
_atom_type_scat_dispersion_real
_atom_type_scat_dispersion_imag
_atom_type_scat_source
C C 0.0181 0.0091 'International Tables Vol C Tables 4.2.6.8 and 6.1.1.4'
H H 0.0000 0.0000 'International Tables Vol C Tables 4.2.6.8 and 6.1.1.4'
N N 0.0311 0.0180 'International Tables Vol C Tables 4.2.6.8 and 6.1.1.4'
O O 0.0492 0.0322 'International Tables Vol C Tables 4.2.6.8 and 6.1.1.4'
Fe Fe -1.1336 3.1974 'International Tables Vol C Tables 4.2.6.8 and 6.1.1.4'
Au Au -4.4197 7.2980 'International Tables Vol C Tables 4.2.6.8 and 6.1.1.4'

loop_
_geom_angle_atom_site_label_1
_geom_angle_atom_site_label_2
_geom_angle_atom_site_label_3
_geom_angle
C1 Au1 N2 177.1(3)
C1 Au1 Au2 91.4(3)
N2 Au1 Au2 90.9(2)
C3 Fe1 C7 115.4(4)
C3 Fe1 C2 42.1(3)
C7 Fe1 C2 108.6(4)
C3 Fe1 C8 108.4(3)
C7 Fe1 C8 40.4(3)
C2 Fe1 C8 132.0(3)
C3 Fe1 C9 131.6(4)
C7 Fe1 C9 67.8(4)
C2 Fe1 C9 171.5(4)
C8 Fe1 C9 40.4(3)
C3 Fe1 C10 170.8(4)
C7 Fe1 C10 67.7(4)
C2 Fe1 C10 146.5(4)
C8 Fe1 C10 68.0(3)
C9 Fe1 C10 40.3(4)
C3 Fe1 C6 147.8(4)
C7 Fe1 C6 40.8(4)
C2 Fe1 C6 115.0(4)
C8 Fe1 C6 68.3(4)
C9 Fe1 C6 67.7(4)
C10 Fe1 C6 39.9(4)
C3 Fe1 C4 40.6(4)
C7 Fe1 C4 147.8(4)
C2 Fe1 C4 68.8(3)
C8 Fe1 C4 116.3(3)
C9 Fe1 C4 109.9(4)
C10 Fe1 C4 132.5(4)
C6 Fe1 C4 170.6(4)
C3 Fe1 C5 68.2(4)
C7 Fe1 C5 170.8(3)
C2 Fe1 C5 67.9(3)
C8 Fe1 C5 148.1(3)
C9 Fe1 C5 116.9(4)
C10 Fe1 C5 110.1(4)
C6 Fe1 C5 131.9(4)
C4 Fe1 C5 40.1(3)
C3 Fe1 C1 69.7(3)
C7 Fe1 C1 131.6(4)
C2 Fe1 C1 40.7(3)
C8 Fe1 C1 170.8(4)
C9 Fe1 C1 147.3(4)
C10 Fe1 C1 115.3(4)
C6 Fe1 C1 108.3(4)
C4 Fe1 C1 68.5(3)
C5 Fe1 C1 40.4(3)
C17 Au2 N1 176.1(3)
C17 Au2 Au1 91.8(3)
N1 Au2 Au1 90.7(2)
C26 Fe2 C19 171.2(4)
C26 Fe2 C18 146.3(4)
C19 Fe2 C18 41.7(4)
C26 Fe2 C23 67.9(4)
C19 Fe2 C23 115.0(4)
C18 Fe2 C23 110.9(4)
C26 Fe2 C21 109.7(4)
C19 Fe2 C21 68.2(4)
C18 Fe2 C21 67.9(4)
C23 Fe2 C21 174.2(4)
C26 Fe2 C22 40.2(4)
C19 Fe2 C22 147.2(4)
C18 Fe2 C22 115.9(4)
C23 Fe2 C22 41.1(4)
C21 Fe2 C22 133.7(4)
C26 Fe2 C20 132.8(4)
C19 Fe2 C20 40.2(4)
C18 Fe2 C20 68.3(4)
C23 Fe2 C20 145.1(4)
C21 Fe2 C20 40.4(4)
C22 Fe2 C20 172.2(4)
C26 Fe2 C25 39.9(4)
C19 Fe2 C25 132.3(4)
C18 Fe2 C25 173.3(4)
C23 Fe2 C25 67.5(4)
C21 Fe2 C25 114.3(4)
C22 Fe2 C25 67.6(4)
C20 Fe2 C25 108.9(4)
C26 Fe2 C24 67.3(4)
C19 Fe2 C24 109.0(4)
C18 Fe2 C24 135.1(4)
C23 Fe2 C24 40.7(4)
C21 Fe2 C24 144.1(4)
C22 Fe2 C24 68.4(4)
C20 Fe2 C24 113.7(4)
C25 Fe2 C24 39.7(4)
C26 Fe2 C17 115.0(4)
C19 Fe2 C17 69.3(4)
C18 Fe2 C17 40.7(4)
C23 Fe2 C17 135.2(4)
C21 Fe2 C17 40.3(4)
C22 Fe2 C17 110.2(4)
C20 Fe2 C17 68.3(4)
C25 Fe2 C17 144.9(4)
C24 Fe2 C17 175.0(4)
C11 N1 C12 111.8(7)
C11 N1 Au2 129.4(6)
C12 N1 Au2 118.7(5)
C11 O1 C13 107.2(7)
C2 C1 C5 106.1(8)
C2 C1 Au1 128.7(7)
C5 C1 Au1 124.7(6)
C2 C1 Fe1 67.6(5)
C5 C1 Fe1 69.3(5)
Au1 C1 Fe1 133.6(4)
C27 N2 C28 108.6(7)
C27 N2 Au1 131.6(6)
C28 N2 Au1 119.7(5)
C27 O2 C29 106.4(7)
C11 C2 C1 128.4(9)
C11 C2 C3 123.1(8)
C1 C2 C3 108.4(8)
C11 C2 Fe1 122.8(6)
C1 C2 Fe1 71.6(5)
C3 C2 Fe1 68.1(5)
C4 C3 C2 107.4(8)
C4 C3 Fe1 71.1(5)
C2 C3 Fe1 69.8(5)
C4 C3 H3 126.3
C2 C3 H3 126.3
Fe1 C3 H3 124.4
C3 C4 C5 108.7(8)
C3 C4 Fe1 68.4(5)
C5 C4 Fe1 71.0(5)
C3 C4 H4 125.7
C5 C4 H4 125.7
Fe1 C4 H4 126.5
C4 C5 C1 109.4(8)
C4 C5 Fe1 68.9(5)
C1 C5 Fe1 70.3(5)
C4 C5 H5 125.3
C1 C5 H5 125.3
Fe1 C5 H5 127.1
C10 C6 C7 107.4(9)
C10 C6 Fe1 69.9(6)
C7 C6 Fe1 69.1(6)
C10 C6 H6 126.3
C7 C6 H6 126.3
Fe1 C6 H6 126.3
C8 C7 C6 108.3(8)
C8 C7 Fe1 70.1(5)
C6 C7 Fe1 70.1(6)
C8 C7 H7 125.9
C6 C7 H7 125.9
Fe1 C7 H7 125.5
C7 C8 C9 107.5(8)
C7 C8 Fe1 69.5(5)
C9 C8 Fe1 69.9(5)
C7 C8 H8 126.2
C9 C8 H8 126.2
Fe1 C8 H8 125.9
C8 C9 C10 108.2(8)
C8 C9 Fe1 69.7(5)
C10 C9 Fe1 69.9(5)
C8 C9 H9 125.9
C10 C9 H9 125.9
Fe1 C9 H9 126.1
C6 C10 C9 108.6(9)
C6 C10 Fe1 70.2(6)
C9 C10 Fe1 69.8(5)
C6 C10 H10 125.7
C9 C10 H10 125.7
Fe1 C10 H10 125.9
N1 C11 O1 113.2(8)
N1 C11 C2 132.5(9)
O1 C11 C2 114.2(8)
N1 C12 C14 110.8(7)
N1 C12 C13 100.7(7)
C14 C12 C13 118.0(8)
N1 C12 H12 109.0
C14 C12 H12 109.0
C13 C12 H12 109.0
O1 C13 C12 105.0(7)
O1 C13 H13A 110.7
C12 C13 H13A 110.7
O1 C13 H13B 110.7
C12 C13 H13B 110.7
H13A C13 H13B 108.8
C12 C14 C16 113.5(8)
C12 C14 C15 110.5(8)
C16 C14 C15 111.0(8)
C12 C14 H14 107.2
C16 C14 H14 107.2
C15 C14 H14 107.2
C14 C15 H15A 109.5
C14 C15 H15B 109.5
H15A C15 H15B 109.5
C14 C15 H15C 109.5
H15A C15 H15C 109.5
H15B C15 H15C 109.5
C14 C16 H16A 109.5
C14 C16 H16B 109.5
H16A C16 H16B 109.5
C14 C16 H16C 109.5
H16A C16 H16C 109.5
H16B C16 H16C 109.5
C21 C17 C18 105.9(8)
C21 C17 Au2 125.2(7)
C18 C17 Au2 128.5(7)
C21 C17 Fe2 68.4(5)
C18 C17 Fe2 67.9(5)
Au2 C17 Fe2 133.4(4)
C17 C18 C19 108.7(8)
C17 C18 C27 129.6(9)
C19 C18 C27 121.7(9)
C17 C18 Fe2 71.4(5)
C19 C18 Fe2 69.1(5)
C27 C18 Fe2 124.0(7)
C20 C19 C18 107.1(8)
C20 C19 Fe2 70.6(5)
C18 C19 Fe2 69.1(5)
C20 C19 H19 126.5
C18 C19 H19 126.5
Fe2 C19 H19 125.4
C19 C20 C21 108.4(9)
C19 C20 Fe2 69.2(5)
C21 C20 Fe2 69.4(5)
C19 C20 H20 125.8
C21 C20 H20 125.8
Fe2 C20 H20 127.1
C20 C21 C17 109.9(8)
C20 C21 Fe2 70.2(6)
C17 C21 Fe2 71.3(5)
C20 C21 H21 125.0
C17 C21 H21 125.0
Fe2 C21 H21 125.0
C26 C22 C23 106.7(9)
C26 C22 Fe2 69.3(6)
C23 C22 Fe2 69.3(6)
C26 C22 H22 126.7
C23 C22 H22 126.7
Fe2 C22 H22 126.3
C24 C23 C22 107.6(8)
C24 C23 Fe2 70.3(5)
C22 C23 Fe2 69.6(5)
C24 C23 H23 126.2
C22 C23 H23 126.2
Fe2 C23 H23 125.5
C25 C24 C23 107.6(8)
C25 C24 Fe2 70.1(5)
C23 C24 Fe2 69.0(5)
C25 C24 H24 126.2
C23 C24 H24 126.2
Fe2 C24 H24 126.3
C26 C25 C24 108.7(9)
C26 C25 Fe2 69.2(6)
C24 C25 Fe2 70.3(5)
C26 C25 H25 125.6
C24 C25 H25 125.6
Fe2 C25 H25 126.5
C25 C26 C22 109.3(10)
C25 C26 Fe2 70.9(6)
C22 C26 Fe2 70.4(6)
C25 C26 H26 125.3
C22 C26 H26 125.3
Fe2 C26 H26 124.9
N2 C27 O2 116.0(8)
N2 C27 C18 130.2(9)
O2 C27 C18 113.8(8)
N2 C28 C29 101.9(7)
N2 C28 C30 110.1(8)
C29 C28 C30 116.1(8)
N2 C28 H28 109.5
C29 C28 H28 109.5
C30 C28 H28 109.5
O2 C29 C28 104.8(7)
O2 C29 H29A 110.8
C28 C29 H29A 110.8
O2 C29 H29B 110.8
C28 C29 H29B 110.8
H29A C29 H29B 108.9
C31 C30 C32 112.2(8)
C31 C30 C28 113.5(9)
C32 C30 C28 110.2(8)
C31 C30 H30 106.8
C32 C30 H30 106.8
C28 C30 H30 106.8
C30 C31 H31A 109.5
C30 C31 H31B 109.5
H31A C31 H31B 109.5
C30 C31 H31C 109.5
H31A C31 H31C 109.5
H31B C31 H31C 109.5
C30 C32 H32A 109.5
C30 C32 H32B 109.5
H32A C32 H32B 109.5
C30 C32 H32C 109.5
H32A C32 H32C 109.5
H32B C32 H32C 109.5

loop_
_geom_bond_atom_site_label_1
_geom_bond_atom_site_label_2
_geom_bond_distance
Au1 C1 2.000(9)
Au1 N2 2.066(6)
Au1 Au2 2.8518(5)
Fe1 C3 2.020(9)
Fe1 C7 2.036(9)
Fe1 C2 2.043(9)
Fe1 C8 2.043(8)
Fe1 C9 2.045(10)
Fe1 C10 2.046(9)
Fe1 C6 2.050(10)
Fe1 C4 2.055(9)
Fe1 C5 2.084(9)
Fe1 C1 2.097(9)
Au2 C17 2.019(9)
Au2 N1 2.107(7)
Fe2 C26 2.029(11)
Fe2 C19 2.033(9)
Fe2 C18 2.033(10)
Fe2 C23 2.038(10)
Fe2 C21 2.041(9)
Fe2 C22 2.043(10)
Fe2 C20 2.051(10)
Fe2 C25 2.052(9)
Fe2 C24 2.055(9)
Fe2 C17 2.080(9)
N1 C11 1.264(11)
N1 C12 1.480(11)
O1 C11 1.379(10)
O1 C13 1.446(11)
C1 C2 1.442(12)
C1 C5 1.442(12)
N2 C27 1.277(11)
N2 C28 1.499(11)
O2 C27 1.362(11)
O2 C29 1.456(11)
C2 C11 1.435(12)
C2 C3 1.459(12)
C3 C4 1.413(13)
C3 H3 0.9500
C4 C5 1.421(12)
C4 H4 0.9500
C5 H5 0.9500
C6 C10 1.398(13)
C6 C7 1.425(13)
C6 H6 0.9500
C7 C8 1.410(12)
C7 H7 0.9500
C8 C9 1.411(12)
C8 H8 0.9500
C9 C10 1.411(13)
C9 H9 0.9500
C10 H10 0.9500
C12 C14 1.495(12)
C12 C13 1.530(12)
C12 H12 1.0000
C13 H13A 0.9900
C13 H13B 0.9900
C14 C16 1.532(14)
C14 C15 1.540(12)
C14 H14 1.0000
C15 H15A 0.9800
C15 H15B 0.9800
C15 H15C 0.9800
C16 H16A 0.9800
C16 H16B 0.9800
C16 H16C 0.9800
C17 C21 1.421(13)
C17 C18 1.430(13)
C18 C19 1.448(13)
C18 C27 1.456(13)
C19 C20 1.404(14)
C19 H19 0.9500
C20 C21 1.412(13)
C20 H20 0.9500
C21 H21 0.9500
C22 C26 1.400(13)
C22 C23 1.432(13)
C22 H22 0.9500
C23 C24 1.423(13)
C23 H23 0.9500
C24 C25 1.393(13)
C24 H24 0.9500
C25 C26 1.392(13)
C25 H25 0.9500
C26 H26 0.9500
C28 C29 1.526(13)
C28 C30 1.535(14)
C28 H28 1.0000
C29 H29A 0.9900
C29 H29B 0.9900
C30 C31 1.506(14)
C30 C32 1.534(13)
C30 H30 1.0000
C31 H31A 0.9800
C31 H31B 0.9800
C31 H31C 0.9800
C32 H32A 0.9800
C32 H32B 0.9800
C32 H32C 0.9800

loop_
_geom_torsion_atom_site_label_1
_geom_torsion_atom_site_label_2
_geom_torsion_atom_site_label_3
_geom_torsion_atom_site_label_4
_geom_torsion
C1 Au1 Au2 C17 145.8(4)
N2 Au1 Au2 C17 -35.9(3)
C1 Au1 Au2 N1 -37.1(3)
N2 Au1 Au2 N1 141.1(3)
C17 Au2 N1 C11 164(5)
Au1 Au2 N1 C11 33.2(8)
C17 Au2 N1 C12 -14(5)
Au1 Au2 N1 C12 -145.0(6)
N2 Au1 C1 C2 -106(7)
Au2 Au1 C1 C2 36.9(8)
N2 Au1 C1 C5 66(7)
Au2 Au1 C1 C5 -152.0(7)
N2 Au1 C1 Fe1 159(6)
Au2 Au1 C1 Fe1 -58.3(6)
C3 Fe1 C1 C2 38.5(5)
C7 Fe1 C1 C2 -67.9(7)
C8 Fe1 C1 C2 -41(2)
C9 Fe1 C1 C2 175.6(7)
C10 Fe1 C1 C2 -149.9(5)
C6 Fe1 C1 C2 -107.4(6)
C4 Fe1 C1 C2 82.1(6)
C5 Fe1 C1 C2 118.5(7)
C3 Fe1 C1 C5 -80.0(6)
C7 Fe1 C1 C5 173.6(5)
C2 Fe1 C1 C5 -118.5(7)
C8 Fe1 C1 C5 -159(2)
C9 Fe1 C1 C5 57.1(9)
C10 Fe1 C1 C5 91.7(6)
C6 Fe1 C1 C5 134.2(5)
C4 Fe1 C1 C5 -36.4(5)
C3 Fe1 C1 Au1 161.4(8)
C7 Fe1 C1 Au1 54.9(8)
C2 Fe1 C1 Au1 122.8(9)
C8 Fe1 C1 Au1 82(2)
C9 Fe1 C1 Au1 -61.5(10)
C10 Fe1 C1 Au1 -27.0(8)
C6 Fe1 C1 Au1 15.5(8)
C4 Fe1 C1 Au1 -155.1(8)
C5 Fe1 C1 Au1 -118.7(9)
C1 Au1 N2 C27 177(100)
Au2 Au1 N2 C27 34.8(8)
C1 Au1 N2 C28 -5(7)
Au2 Au1 N2 C28 -147.8(6)
C5 C1 C2 C11 176.6(8)
Au1 C1 C2 C11 -11.0(14)
Fe1 C1 C2 C11 117.8(9)
C5 C1 C2 C3 0.5(10)
Au1 C1 C2 C3 172.9(6)
Fe1 C1 C2 C3 -58.4(6)
C5 C1 C2 Fe1 58.9(6)
Au1 C1 C2 Fe1 -128.7(7)
C3 Fe1 C2 C11 116.2(10)
C7 Fe1 C2 C11 8.6(9)
C8 Fe1 C2 C11 47.5(10)
C9 Fe1 C2 C11 72(3)
C10 Fe1 C2 C11 -69.0(11)
C6 Fe1 C2 C11 -35.1(9)
C4 Fe1 C2 C11 154.4(9)
C5 Fe1 C2 C11 -162.3(9)
C1 Fe1 C2 C11 -124.4(10)
C3 Fe1 C2 C1 -119.4(7)
C7 Fe1 C2 C1 133.0(5)
C8 Fe1 C2 C1 171.9(5)
C9 Fe1 C2 C1 -164(2)
C10 Fe1 C2 C1 55.4(8)
C6 Fe1 C2 C1 89.4(6)
C4 Fe1 C2 C1 -81.2(5)
C5 Fe1 C2 C1 -37.9(5)
C7 Fe1 C2 C3 -107.6(5)
C8 Fe1 C2 C3 -68.6(7)
C9 Fe1 C2 C3 -44(3)
C10 Fe1 C2 C3 174.8(6)
C6 Fe1 C2 C3 -151.2(5)
C4 Fe1 C2 C3 38.2(5)
C5 Fe1 C2 C3 81.5(5)
C1 Fe1 C2 C3 119.4(7)
C11 C2 C3 C4 -177.3(8)
C1 C2 C3 C4 -0.9(10)
Fe1 C2 C3 C4 -61.5(6)
C11 C2 C3 Fe1 -115.8(8)
C1 C2 C3 Fe1 60.6(6)
C7 Fe1 C3 C4 -152.3(5)
C2 Fe1 C3 C4 117.6(7)
C8 Fe1 C3 C4 -109.2(5)
C9 Fe1 C3 C4 -70.3(7)
C10 Fe1 C3 C4 -44(2)
C6 Fe1 C3 C4 172.5(7)
C5 Fe1 C3 C4 36.9(5)
C1 Fe1 C3 C4 80.3(5)
C7 Fe1 C3 C2 90.1(6)
C8 Fe1 C3 C2 133.2(5)
C9 Fe1 C3 C2 172.1(5)
C10 Fe1 C3 C2 -162(2)
C6 Fe1 C3 C2 54.9(9)
C4 Fe1 C3 C2 -117.6(7)
C5 Fe1 C3 C2 -80.7(5)
C1 Fe1 C3 C2 -37.3(5)
C2 C3 C4 C5 0.9(10)
Fe1 C3 C4 C5 -59.7(6)
C2 C3 C4 Fe1 60.7(6)
C7 Fe1 C4 C3 51.9(9)
C2 Fe1 C4 C3 -39.6(5)
C8 Fe1 C4 C3 87.9(6)
C9 Fe1 C4 C3 131.5(6)
C10 Fe1 C4 C3 171.3(5)
C6 Fe1 C4 C3 -155(2)
C5 Fe1 C4 C3 -120.1(7)
C1 Fe1 C4 C3 -83.5(5)
C3 Fe1 C4 C5 120.1(7)
C7 Fe1 C4 C5 172.0(6)
C2 Fe1 C4 C5 80.5(6)
C8 Fe1 C4 C5 -152.0(5)
C9 Fe1 C4 C5 -108.4(6)
C10 Fe1 C4 C5 -68.6(7)
C6 Fe1 C4 C5 -35(3)
C1 Fe1 C4 C5 36.6(5)
C3 C4 C5 C1 -0.6(10)
Fe1 C4 C5 C1 -58.7(6)
C3 C4 C5 Fe1 58.1(6)
C2 C1 C5 C4 0.1(10)
Au1 C1 C5 C4 -172.7(6)
Fe1 C1 C5 C4 57.9(6)
C2 C1 C5 Fe1 -57.8(6)
Au1 C1 C5 Fe1 129.4(7)
C3 Fe1 C5 C4 -37.3(5)
C7 Fe1 C5 C4 -152(2)
C2 Fe1 C5 C4 -82.8(6)
C8 Fe1 C5 C4 52.8(9)
C9 Fe1 C5 C4 89.5(6)
C10 Fe1 C5 C4 133.0(6)
C6 Fe1 C5 C4 172.8(6)
C1 Fe1 C5 C4 -121.1(8)
C3 Fe1 C5 C1 83.8(6)
C7 Fe1 C5 C1 -31(2)
C2 Fe1 C5 C1 38.3(5)
C8 Fe1 C5 C1 173.9(6)
C9 Fe1 C5 C1 -149.4(5)
C10 Fe1 C5 C1 -105.9(5)
C6 Fe1 C5 C1 -66.1(7)
C4 Fe1 C5 C1 121.1(8)
C3 Fe1 C6 C10 171.4(6)
C7 Fe1 C6 C10 118.7(8)
C2 Fe1 C6 C10 -151.3(6)
C8 Fe1 C6 C10 81.1(6)
C9 Fe1 C6 C10 37.4(5)
C4 Fe1 C6 C10 -40(3)
C5 Fe1 C6 C10 -69.3(7)
C1 Fe1 C6 C10 -107.9(6)
C3 Fe1 C6 C7 52.7(9)
C2 Fe1 C6 C7 90.0(6)
C8 Fe1 C6 C7 -37.6(5)
C9 Fe1 C6 C7 -81.3(6)
C10 Fe1 C6 C7 -118.7(8)
C4 Fe1 C6 C7 -158(2)
C5 Fe1 C6 C7 172.0(5)
C1 Fe1 C6 C7 133.4(5)
C10 C6 C7 C8 0.3(10)
Fe1 C6 C7 C8 59.9(6)
C10 C6 C7 Fe1 -59.6(7)
C3 Fe1 C7 C8 88.9(6)
C2 Fe1 C7 C8 133.9(5)
C9 Fe1 C7 C8 -37.9(5)
C10 Fe1 C7 C8 -81.7(6)
C6 Fe1 C7 C8 -119.1(8)
C4 Fe1 C7 C8 54.4(9)
C5 Fe1 C7 C8 -160(2)
C1 Fe1 C7 C8 173.6(5)
C3 Fe1 C7 C6 -152.0(5)
C2 Fe1 C7 C6 -107.0(6)
C8 Fe1 C7 C6 119.1(8)
C9 Fe1 C7 C6 81.2(6)
C10 Fe1 C7 C6 37.4(5)
C4 Fe1 C7 C6 173.5(7)
C5 Fe1 C7 C6 -41(2)
C1 Fe1 C7 C6 -67.3(7)
C6 C7 C8 C9 -0.1(10)
Fe1 C7 C8 C9 59.8(6)
C6 C7 C8 Fe1 -59.9(7)
C3 Fe1 C8 C7 -107.9(6)
C2 Fe1 C8 C7 -66.8(7)
C9 Fe1 C8 C7 118.6(7)
C10 Fe1 C8 C7 81.1(6)
C6 Fe1 C8 C7 37.9(5)
C4 Fe1 C8 C7 -151.1(5)
C5 Fe1 C8 C7 174.0(6)
C1 Fe1 C8 C7 -32(2)
C3 Fe1 C8 C9 133.5(6)
C7 Fe1 C8 C9 -118.6(7)
C2 Fe1 C8 C9 174.6(6)
C10 Fe1 C8 C9 -37.5(5)
C6 Fe1 C8 C9 -80.7(6)
C4 Fe1 C8 C9 90.3(6)
C5 Fe1 C8 C9 55.3(9)
C1 Fe1 C8 C9 -150(2)
C7 C8 C9 C10 0.0(10)
Fe1 C8 C9 C10 59.5(6)
C7 C8 C9 Fe1 -59.6(6)
C3 Fe1 C9 C8 -66.9(7)
C7 Fe1 C9 C8 38.0(5)
C2 Fe1 C9 C8 -28(3)
C10 Fe1 C9 C8 119.3(8)
C6 Fe1 C9 C8 82.2(6)
C4 Fe1 C9 C8 -107.5(6)
C5 Fe1 C9 C8 -150.8(5)
C1 Fe1 C9 C8 171.6(6)
C3 Fe1 C9 C10 173.8(5)
C7 Fe1 C9 C10 -81.3(6)
C2 Fe1 C9 C10 -148(2)
C8 Fe1 C9 C10 -119.3(8)
C6 Fe1 C9 C10 -37.1(5)
C4 Fe1 C9 C10 133.2(5)
C5 Fe1 C9 C10 89.9(6)
C1 Fe1 C9 C10 52.3(9)
C7 C6 C10 C9 -0.3(11)
Fe1 C6 C10 C9 -59.4(6)
C7 C6 C10 Fe1 59.1(6)
C8 C9 C10 C6 0.2(10)
Fe1 C9 C10 C6 59.6(7)
C8 C9 C10 Fe1 -59.4(6)
C3 Fe1 C10 C6 -150(2)
C7 Fe1 C10 C6 -38.3(6)
C2 Fe1 C10 C6 52.1(9)
C8 Fe1 C10 C6 -82.1(6)
C9 Fe1 C10 C6 -119.6(8)
C4 Fe1 C10 C6 171.8(6)
C5 Fe1 C10 C6 132.1(6)
C1 Fe1 C10 C6 88.6(6)
C3 Fe1 C10 C9 -31(2)
C7 Fe1 C10 C9 81.4(6)
C2 Fe1 C10 C9 171.7(7)
C8 Fe1 C10 C9 37.6(5)
C6 Fe1 C10 C9 119.6(8)
C4 Fe1 C10 C9 -68.5(7)
C5 Fe1 C10 C9 -108.2(6)
C1 Fe1 C10 C9 -151.8(6)
C12 N1 C11 O1 -4.1(11)
Au2 N1 C11 O1 177.6(5)
C12 N1 C11 C2 172.7(9)
Au2 N1 C11 C2 -5.6(15)
C13 O1 C11 N1 -5.7(10)
C13 O1 C11 C2 176.8(7)
C1 C2 C11 N1 -18.4(16)
C3 C2 C11 N1 157.2(10)
Fe1 C2 C11 N1 73.5(13)
C1 C2 C11 O1 158.4(9)
C3 C2 C11 O1 -25.9(12)
Fe1 C2 C11 O1 -109.7(8)
C11 N1 C12 C14 -114.3(9)
Au2 N1 C12 C14 64.2(9)
C11 N1 C12 C13 11.3(10)
Au2 N1 C12 C13 -170.2(5)
C11 O1 C13 C12 12.4(9)
N1 C12 C13 O1 -13.8(9)
C14 C12 C13 O1 106.9(9)
N1 C12 C14 C16 62.1(10)
C13 C12 C14 C16 -53.2(11)
N1 C12 C14 C15 -172.5(7)
C13 C12 C14 C15 72.2(11)
N1 Au2 C17 C21 75(5)
Au1 Au2 C17 C21 -153.6(8)
N1 Au2 C17 C18 -97(5)
Au1 Au2 C17 C18 34.4(9)
N1 Au2 C17 Fe2 168(4)
Au1 Au2 C17 Fe2 -60.9(6)
C26 Fe2 C17 C21 91.4(6)
C19 Fe2 C17 C21 -80.3(6)
C18 Fe2 C17 C21 -118.6(8)
C23 Fe2 C17 C21 174.5(6)
C22 Fe2 C17 C21 134.8(6)
C20 Fe2 C17 C21 -37.0(5)
C25 Fe2 C17 C21 55.3(8)
C24 Fe2 C17 C21 -152(4)
C26 Fe2 C17 C18 -150.0(6)
C19 Fe2 C17 C18 38.3(6)
C23 Fe2 C17 C18 -66.8(7)
C21 Fe2 C17 C18 118.6(8)
C22 Fe2 C17 C18 -106.6(6)
C20 Fe2 C17 C18 81.6(6)
C25 Fe2 C17 C18 173.9(7)
C24 Fe2 C17 C18 -33(4)
C26 Fe2 C17 Au2 -27.3(8)
C19 Fe2 C17 Au2 161.1(8)
C18 Fe2 C17 Au2 122.7(9)
C23 Fe2 C17 Au2 55.9(9)
C21 Fe2 C17 Au2 -118.6(9)
C22 Fe2 C17 Au2 16.2(8)
C20 Fe2 C17 Au2 -155.7(8)
C25 Fe2 C17 Au2 -63.3(10)
C24 Fe2 C17 Au2 89(4)
C21 C17 C18 C19 -1.2(11)
Au2 C17 C18 C19 172.0(7)
Fe2 C17 C18 C19 -59.3(7)
C21 C17 C18 C27 177.2(9)
Au2 C17 C18 C27 -9.6(15)
Fe2 C17 C18 C27 119.1(10)
C21 C17 C18 Fe2 58.1(6)
Au2 C17 C18 Fe2 -128.7(8)
C26 Fe2 C18 C17 54.8(9)
C19 Fe2 C18 C17 -119.4(8)
C23 Fe2 C18 C17 136.1(5)
C21 Fe2 C18 C17 -37.8(5)
C22 Fe2 C18 C17 91.4(6)
C20 Fe2 C18 C17 -81.5(6)
C25 Fe2 C18 C17 -148(3)
C24 Fe2 C18 C17 176.1(6)
C26 Fe2 C18 C19 174.1(7)
C23 Fe2 C18 C19 -104.6(6)
C21 Fe2 C18 C19 81.5(6)
C22 Fe2 C18 C19 -149.2(6)
C20 Fe2 C18 C19 37.9(6)
C25 Fe2 C18 C19 -29(4)
C24 Fe2 C18 C19 -64.6(8)
C17 Fe2 C18 C19 119.4(8)
C26 Fe2 C18 C27 -70.9(12)
C19 Fe2 C18 C27 114.9(11)
C23 Fe2 C18 C27 10.4(10)
C21 Fe2 C18 C27 -163.5(10)
C22 Fe2 C18 C27 -34.3(10)
C20 Fe2 C18 C27 152.8(10)
C25 Fe2 C18 C27 86(4)
C24 Fe2 C18 C27 50.4(11)
C17 Fe2 C18 C27 -125.7(11)
C17 C18 C19 C20 0.0(11)
C27 C18 C19 C20 -178.6(8)
Fe2 C18 C19 C20 -60.7(7)
C17 C18 C19 Fe2 60.7(7)
C27 C18 C19 Fe2 -117.9(9)
C26 Fe2 C19 C20 -40(3)
C18 Fe2 C19 C20 117.9(8)
C23 Fe2 C19 C20 -148.2(6)
C21 Fe2 C19 C20 37.1(6)
C22 Fe2 C19 C20 176.0(7)
C25 Fe2 C19 C20 -66.5(8)
C24 Fe2 C19 C20 -104.6(6)
C17 Fe2 C19 C20 80.5(6)
C26 Fe2 C19 C18 -158(3)
C23 Fe2 C19 C18 94.0(6)
C21 Fe2 C19 C18 -80.8(6)
C22 Fe2 C19 C18 58.1(9)
C20 Fe2 C19 C18 -117.9(8)
C25 Fe2 C19 C18 175.6(6)
C24 Fe2 C19 C18 137.6(6)
C17 Fe2 C19 C18 -37.4(6)
C18 C19 C20 C21 1.3(11)
Fe2 C19 C20 C21 -58.5(7)
C18 C19 C20 Fe2 59.8(7)
C26 Fe2 C20 C19 172.2(6)
C18 Fe2 C20 C19 -39.3(6)
C23 Fe2 C20 C19 56.6(9)
C21 Fe2 C20 C19 -120.2(8)
C22 Fe2 C20 C19 -164(3)
C25 Fe2 C20 C19 134.2(6)
C24 Fe2 C20 C19 91.8(6)
C17 Fe2 C20 C19 -83.2(6)
C26 Fe2 C20 C21 -67.6(7)
C19 Fe2 C20 C21 120.2(8)
C18 Fe2 C20 C21 80.9(6)
C23 Fe2 C20 C21 176.8(6)
C22 Fe2 C20 C21 -44(3)
C25 Fe2 C20 C21 -105.6(6)
C24 Fe2 C20 C21 -148.0(6)
C17 Fe2 C20 C21 37.0(5)
C19 C20 C21 C17 -2.1(11)
Fe2 C20 C21 C17 -60.5(7)
C19 C20 C21 Fe2 58.4(7)
C18 C17 C21 C20 2.0(11)
Au2 C17 C21 C20 -171.5(7)
Fe2 C17 C21 C20 59.8(7)
C18 C17 C21 Fe2 -57.8(6)
Au2 C17 C21 Fe2 128.7(7)
C26 Fe2 C21 C20 133.9(6)
C19 Fe2 C21 C20 -36.9(6)
C18 Fe2 C21 C20 -82.1(6)
C23 Fe2 C21 C20 -162(4)
C22 Fe2 C21 C20 172.6(6)
C25 Fe2 C21 C20 91.0(6)
C24 Fe2 C21 C20 55.7(9)
C17 Fe2 C21 C20 -120.3(8)
C26 Fe2 C21 C17 -105.8(6)
C19 Fe2 C21 C17 83.3(6)
C18 Fe2 C21 C17 38.1(5)
C23 Fe2 C21 C17 -41(4)
C22 Fe2 C21 C17 -67.1(7)
C20 Fe2 C21 C17 120.3(8)
C25 Fe2 C21 C17 -148.7(5)
C24 Fe2 C21 C17 176.0(6)
C19 Fe2 C22 C26 171.9(7)
C18 Fe2 C22 C26 -149.2(6)
C23 Fe2 C22 C26 118.1(8)
C21 Fe2 C22 C26 -65.8(8)
C20 Fe2 C22 C26 -28(3)
C25 Fe2 C22 C26 37.1(6)
C24 Fe2 C22 C26 80.0(6)
C17 Fe2 C22 C26 -105.2(6)
C26 Fe2 C22 C23 -118.1(8)
C19 Fe2 C22 C23 53.8(9)
C18 Fe2 C22 C23 92.8(6)
C21 Fe2 C22 C23 176.2(6)
C20 Fe2 C22 C23 -146(3)
C25 Fe2 C22 C23 -81.0(6)
C24 Fe2 C22 C23 -38.1(6)
C17 Fe2 C22 C23 136.7(5)
C26 C22 C23 C24 0.8(11)
Fe2 C22 C23 C24 60.3(7)
C26 C22 C23 Fe2 -59.5(6)
C26 Fe2 C23 C24 -80.4(6)
C19 Fe2 C23 C24 90.5(6)
C18 Fe2 C23 C24 135.8(5)
C21 Fe2 C23 C24 -147(4)
C22 Fe2 C23 C24 -118.4(8)
C20 Fe2 C23 C24 54.0(9)
C25 Fe2 C23 C24 -37.2(5)
C17 Fe2 C23 C24 175.7(5)
C26 Fe2 C23 C22 37.9(5)
C19 Fe2 C23 C22 -151.1(6)
C18 Fe2 C23 C22 -105.8(6)
C21 Fe2 C23 C22 -28(4)
C20 Fe2 C23 C22 172.4(7)
C25 Fe2 C23 C22 81.2(6)
C24 Fe2 C23 C22 118.4(8)
C17 Fe2 C23 C22 -65.9(7)
C22 C23 C24 C25 -0.2(11)
Fe2 C23 C24 C25 59.7(7)
C22 C23 C24 Fe2 -59.9(7)
C26 Fe2 C24 C25 -37.0(6)
C19 Fe2 C24 C25 134.4(6)
C18 Fe2 C24 C25 173.9(6)
C23 Fe2 C24 C25 -119.0(8)
C21 Fe2 C24 C25 55.6(8)
C22 Fe2 C24 C25 -80.5(6)
C20 Fe2 C24 C25 91.4(6)
C17 Fe2 C24 C25 -156(4)
C26 Fe2 C24 C23 82.0(6)
C19 Fe2 C24 C23 -106.6(6)
C18 Fe2 C24 C23 -67.1(7)
C21 Fe2 C24 C23 174.6(6)
C22 Fe2 C24 C23 38.4(6)
C20 Fe2 C24 C23 -149.6(6)
C25 Fe2 C24 C23 119.0(8)
C17 Fe2 C24 C23 -37(4)
C23 C24 C25 C26 -0.4(11)
Fe2 C24 C25 C26 58.6(7)
C23 C24 C25 Fe2 -59.0(7)
C19 Fe2 C25 C26 174.0(6)
C18 Fe2 C25 C26 -160(3)
C23 Fe2 C25 C26 -82.0(7)
C21 Fe2 C25 C26 92.0(7)
C22 Fe2 C25 C26 -37.4(6)
C20 Fe2 C25 C26 135.2(6)
C24 Fe2 C25 C26 -120.1(9)
C17 Fe2 C25 C26 56.3(9)
C26 Fe2 C25 C24 120.1(9)
C19 Fe2 C25 C24 -65.9(8)
C18 Fe2 C25 C24 -40(4)
C23 Fe2 C25 C24 38.1(6)
C21 Fe2 C25 C24 -147.9(6)
C22 Fe2 C25 C24 82.7(6)
C20 Fe2 C25 C24 -104.7(6)
C17 Fe2 C25 C24 176.4(6)
C24 C25 C26 C22 0.9(11)
Fe2 C25 C26 C22 60.2(7)
C24 C25 C26 Fe2 -59.3(7)
C23 C22 C26 C25 -1.0(11)
Fe2 C22 C26 C25 -60.5(7)
C23 C22 C26 Fe2 59.5(6)
C19 Fe2 C26 C25 -30(3)
C18 Fe2 C26 C25 175.9(7)
C23 Fe2 C26 C25 80.9(6)
C21 Fe2 C26 C25 -104.7(6)
C22 Fe2 C26 C25 119.7(9)
C20 Fe2 C26 C25 -65.2(8)
C24 Fe2 C26 C25 36.7(6)
C17 Fe2 C26 C25 -148.1(6)
C19 Fe2 C26 C22 -150(3)
C18 Fe2 C26 C22 56.3(10)
C23 Fe2 C26 C22 -38.7(6)
C21 Fe2 C26 C22 135.6(6)
C20 Fe2 C26 C22 175.1(6)
C25 Fe2 C26 C22 -119.7(9)
C24 Fe2 C26 C22 -82.9(6)
C17 Fe2 C26 C22 92.2(6)
C28 N2 C27 O2 -4.7(11)
Au1 N2 C27 O2 173.0(6)
C28 N2 C27 C18 172.9(9)
Au1 N2 C27 C18 -9.4(15)
C29 O2 C27 N2 -5.5(11)
C29 O2 C27 C18 176.5(7)
C17 C18 C27 N2 -15.9(16)
C19 C18 C27 N2 162.3(10)
Fe2 C18 C27 N2 77.4(13)
C17 C18 C27 O2 161.8(10)
C19 C18 C27 O2 -20.0(12)
Fe2 C18 C27 O2 -104.9(9)
C27 N2 C28 C29 12.1(10)
Au1 N2 C28 C29 -165.9(6)
C27 N2 C28 C30 -111.6(9)
Au1 N2 C28 C30 70.4(9)
C27 O2 C29 C28 12.8(10)
N2 C28 C29 O2 -14.7(9)
C30 C28 C29 O2 104.9(9)
N2 C28 C30 C31 59.9(10)
C29 C28 C30 C31 -55.1(11)
N2 C28 C30 C32 -173.3(7)
C29 C28 C30 C32 71.7(11)
